data_1563964
loop_
_publ_author_name
'Montes-Tolentino, Pedro'
'Rodr\'iguez-L\'opez, Germ\'an'
'S\'anchez-Ruiz, Sonia A.'
'Villase\~nor-Granados, Tayde Osvaldo'
'Flores-Parra, Angelina'

_publ_section_title
;
 Structural analysis of (5-methyl-[1,3,5]-dithiazinan-2-yl)phosphines and
 their oxides. N-Borane adducts as conformational probes
;
_journal_name_full 'Inorganica Chimica Acta'
_journal_page_first 420
_journal_page_last 430
_journal_paper_doi 10.1016/j.ica.2018.06.045
_journal_volume 482
_journal_year 2018
_chemical_formula_moiety 'C16 H18 N O P S2'
_chemical_formula_sum 'C16 H18 N O P S2'
_chemical_formula_weight 335.4
_chemical_name_common '(5-methyl-1,3,5-dithiazinan-2-yl)diphenylphosphine oxide'
_space_group_IT_number 14
_space_group_name_Hall '-P 2ybc'
_space_group_name_H-M_alt 'P 1 21/c 1'
_symmetry_cell_setting monoclinic
_symmetry_Int_Tables_number 14
_symmetry_space_group_name_Hall '-P 2ybc'
_symmetry_space_group_name_H-M 'P 1 21/c 1'
_atom_sites_solution_hydrogens difmap
_cell_angle_alpha 90
_cell_angle_beta 98.584(2)
_cell_angle_gamma 90
_cell_formula_units_Z 4
_cell_length_a 8.8705(4)
_cell_length_b 16.2067(8)
_cell_length_c 11.2474(6)
_cell_measurement_reflns_used 9909
_cell_measurement_temperature 100(2)
_cell_measurement_theta_max 27.13
_cell_measurement_theta_min 2.51
_cell_measurement_wavelength 0.71073
_cell_volume 1598.83(14)
_computing_cell_refinement 'SAINT V8.37A integration software'
_computing_data_collection 'Bruker APEX2 software'
_computing_data_reduction 'SORTAV (Blessing, 1995)'
_computing_molecular_graphics 'Ortep for Windows (Farrugia, 2012)'
_computing_publication_material 'WinGX publication routines (Farrugia, 2012)'
_computing_structure_refinement 'SHELXL-2014/7 (Sheldrick, 2014)'
_diffrn_ambient_temperature 100(2)
_diffrn_detector 'APEX-II CCD'
_diffrn_measured_fraction_theta_full 0.999
_diffrn_measured_fraction_theta_max 0.998
_diffrn_measurement_device '\k-geometry diffractometer'
_diffrn_measurement_device_type 'Bruker APEX-II'
_diffrn_measurement_method '\f or \w oscillation scans'
_diffrn_orient_matrix_UB_11 0.020592
_diffrn_orient_matrix_UB_12 -0.058498
_diffrn_orient_matrix_UB_13 -0.020858
_diffrn_orient_matrix_UB_21 0.020534
_diffrn_orient_matrix_UB_22 0.018117
_diffrn_orient_matrix_UB_23 -0.081051
_diffrn_orient_matrix_UB_31 0.110239
_diffrn_orient_matrix_UB_32 0.007552
_diffrn_orient_matrix_UB_33 0.032873
_diffrn_radiation_monochromator graphite
_diffrn_radiation_probe x-ray
_diffrn_radiation_type MoK\a
_diffrn_radiation_wavelength 0.71073
_diffrn_reflns_av_R_equivalents 0.0374
_diffrn_reflns_av_unetI/netI 0.0216
_diffrn_reflns_Laue_measured_fraction_full 0.999
_diffrn_reflns_Laue_measured_fraction_max 0.998
_diffrn_reflns_limit_h_max 11
_diffrn_reflns_limit_h_min -11
_diffrn_reflns_limit_k_max 20
_diffrn_reflns_limit_k_min -20
_diffrn_reflns_limit_l_max 14
_diffrn_reflns_limit_l_min -14
_diffrn_reflns_number 28064
_diffrn_reflns_point_group_measured_fraction_full 0.999
_diffrn_reflns_point_group_measured_fraction_max 0.998
_diffrn_reflns_reduction_process
;
 Scaled and merged with Sortav
 R.H. Blessing, (1987) Cryst. Rev. 1, 3-58
 R.H. Blessing, (1989) J. Appl. Cryst. 22, 396-397
;
_diffrn_reflns_theta_full 25.242
_diffrn_reflns_theta_max 27.139
_diffrn_reflns_theta_min 2.221
_diffrn_source 'sealed x-ray tube'
_diffrn_standards_interval_count .
_diffrn_standards_interval_time .
_diffrn_standards_number 0
_exptl_absorpt_coefficient_mu 0.431
_exptl_absorpt_correction_T_max 0.746
_exptl_absorpt_correction_T_min 0.679
_exptl_absorpt_correction_type multi-scan
_exptl_absorpt_process_details
;
SADABS-2014/5 - Bruker AXS area detector scaling and absorption correction
;
_exptl_crystal_colour colourless
_exptl_crystal_density_diffrn 1.393
_exptl_crystal_density_method 'not measured'
_exptl_crystal_description Plate
_exptl_crystal_F_000 704
_exptl_crystal_size_max 0.14
_exptl_crystal_size_mid 0.09
_exptl_crystal_size_min 0.02
_refine_diff_density_max 0.368
_refine_diff_density_min -0.315
_refine_diff_density_rms 0.055
_refine_ls_extinction_method none
_refine_ls_goodness_of_fit_ref 1.073
_refine_ls_hydrogen_treatment refall
_refine_ls_matrix_type full
_refine_ls_number_constraints 0
_refine_ls_number_parameters 262
_refine_ls_number_reflns 3542
_refine_ls_number_restraints 0
_refine_ls_restrained_S_all 1.073
_refine_ls_R_factor_all 0.039
_refine_ls_R_factor_gt 0.0318
_refine_ls_shift/su_max 0.001
_refine_ls_shift/su_mean 0
_refine_ls_structure_factor_coef Fsqd
_refine_ls_weighting_details 'w=1/[\s^2^(Fo^2^)+(0.0212P)^2^+1.5193P] where P=(Fo^2^+2Fc^2^)/3'
_refine_ls_weighting_scheme calc
_refine_ls_wR_factor_gt 0.0658
_refine_ls_wR_factor_ref 0.0681
_reflns_Friedel_coverage 0
_reflns_number_gt 3123
_reflns_number_total 3542
_reflns_threshold_expression 'I > 2\s(I)'
_cod_data_source_file ICA-2018-482-420.cif
_cod_data_source_block Ph2PO(MeDtz)
_cod_original_sg_symbol_H-M 'P 21/c'
_cod_database_code 1563964
_shelx_estimated_absorpt_t_min 0.942
_shelx_estimated_absorpt_t_max 0.991

loop_
_symmetry_equiv_pos_as_xyz
'x, y, z'
'-x, y+1/2, -z+1/2'
'-x, -y, -z'
'x, -y-1/2, z-1/2'

loop_
_atom_site_label
_atom_site_type_symbol
_atom_site_fract_x
_atom_site_fract_y
_atom_site_fract_z
_atom_site_U_iso_or_equiv
_atom_site_adp_type
_atom_site_occupancy
_atom_site_site_symmetry_order
_atom_site_calc_flag
_atom_site_refinement_flags_posn
_atom_site_refinement_flags_adp
_atom_site_refinement_flags_occupancy
_atom_site_disorder_assembly
_atom_site_disorder_group
H13 H 0.365(2) 0.1418(11) 0.4124(17) 0.011(4) Uiso 1 1 d . . . . .
H19 H 0.701(2) 0.1060(12) 0.1696(18) 0.016(5) Uiso 1 1 d . . . . .
H4B H 0.965(2) 0.4064(12) 0.3382(17) 0.019(5) Uiso 1 1 d . . . . .
H18 H 0.819(2) -0.0169(14) 0.2213(19) 0.026(6) Uiso 1 1 d . . . . .
H6A H 0.590(2) 0.4200(12) 0.2092(17) 0.012(4) Uiso 1 1 d . . . . .
H4A H 0.833(2) 0.3620(12) 0.2470(18) 0.017(5) Uiso 1 1 d . . . . .
H2 H 0.600(2) 0.2817(12) 0.4840(19) 0.020(5) Uiso 1 1 d . . . . .
H16 H 0.788(2) 0.0194(13) 0.569(2) 0.028(6) Uiso 1 1 d . . . . .
H17 H 0.863(2) -0.0632(13) 0.4178(18) 0.024(5) Uiso 1 1 d . . . . .
H6B H 0.555(2) 0.5068(13) 0.2669(18) 0.023(5) Uiso 1 1 d . . . . .
H7C H 0.922(3) 0.5428(14) 0.417(2) 0.034(6) Uiso 1 1 d . . . . .
H12 H 0.098(3) 0.1341(14) 0.387(2) 0.035(6) Uiso 1 1 d . . . . .
H11 H -0.052(3) 0.2049(13) 0.2332(19) 0.028(6) Uiso 1 1 d . . . . .
H15 H 0.661(3) 0.1455(14) 0.516(2) 0.033(6) Uiso 1 1 d . . . . .
H7A H 0.796(3) 0.5069(14) 0.484(2) 0.032(6) Uiso 1 1 d . . . . .
H9 H 0.335(3) 0.2937(15) 0.125(2) 0.038(6) Uiso 1 1 d . . . . .
H7B H 0.747(3) 0.5791(15) 0.390(2) 0.039(7) Uiso 1 1 d . . . . .
H10 H 0.065(3) 0.2855(15) 0.097(2) 0.039(6) Uiso 1 1 d . . . . .
C2 C 0.62634(18) 0.30713(10) 0.41429(14) 0.0116(3) Uani 1 1 d . . . . .
C4 C 0.85701(19) 0.39402(11) 0.32168(16) 0.0169(3) Uani 1 1 d . . . . .
C6 C 0.6082(2) 0.45395(11) 0.28079(16) 0.0173(3) Uani 1 1 d . . . . .
C7 C 0.8096(2) 0.52800(11) 0.40796(17) 0.0219(4) Uani 1 1 d . . . . .
C8 C 0.37521(18) 0.22103(10) 0.27370(14) 0.0135(3) Uani 1 1 d . . . . .
C9 C 0.2864(2) 0.26274(11) 0.17988(17) 0.0219(4) Uani 1 1 d . . . . .
C10 C 0.1290(2) 0.25721(11) 0.16482(18) 0.0245(4) Uani 1 1 d . . . . .
C11 C 0.0584(2) 0.21030(11) 0.24331(17) 0.0209(4) Uani 1 1 d . . . . .
C12 C 0.1459(2) 0.16749(12) 0.33573(17) 0.0233(4) Uani 1 1 d . . . . .
C13 C 0.3039(2) 0.17247(11) 0.35123(15) 0.0187(4) Uani 1 1 d . . . . .
C14 C 0.66910(18) 0.13884(10) 0.33688(14) 0.0121(3) Uani 1 1 d . . . . .
C15 C 0.6931(2) 0.11238(11) 0.45641(15) 0.0180(4) Uani 1 1 d . . . . .
C16 C 0.7642(2) 0.03733(11) 0.48665(16) 0.0219(4) Uani 1 1 d . . . . .
C17 C 0.8118(2) -0.01135(11) 0.39750(17) 0.0206(4) Uani 1 1 d . . . . .
C18 C 0.78778(19) 0.01466(11) 0.27889(16) 0.0183(4) Uani 1 1 d . . . . .
C19 C 0.71711(18) 0.08946(10) 0.24824(15) 0.0148(3) Uani 1 1 d . . . . .
N1 N 0.76882(16) 0.46880(9) 0.31098(13) 0.0167(3) Uani 1 1 d . . . . .
O1 O 0.62468(13) 0.26554(7) 0.17405(10) 0.0151(2) Uani 1 1 d . . . . .
P1 P 0.57854(4) 0.23559(2) 0.28902(3) 0.01013(10) Uani 1 1 d . . . . .
S1 S 0.51526(5) 0.40165(3) 0.39710(4) 0.01565(10) Uani 1 1 d . . . . .
S3 S 0.83037(4) 0.32472(3) 0.44766(4) 0.01461(10) Uani 1 1 d . . . . .

loop_
_atom_site_aniso_label
_atom_site_aniso_U_11
_atom_site_aniso_U_22
_atom_site_aniso_U_33
_atom_site_aniso_U_23
_atom_site_aniso_U_13
_atom_site_aniso_U_12
C2 0.0148(7) 0.0104(8) 0.0096(7) 0.0002(6) 0.0021(6) 0.0004(6)
C4 0.0162(8) 0.0172(8) 0.0179(9) 0.0013(7) 0.0044(7) -0.0015(7)
C6 0.0201(8) 0.0123(8) 0.0190(9) 0.0043(7) 0.0018(7) 0.0008(7)
C7 0.0288(10) 0.0154(9) 0.0210(9) -0.0015(7) 0.0019(8) -0.0034(7)
C8 0.0162(8) 0.0110(8) 0.0131(8) -0.0016(6) 0.0011(6) -0.0006(6)
C9 0.0210(9) 0.0194(9) 0.0231(9) 0.0093(7) -0.0035(7) -0.0071(7)
C10 0.0200(9) 0.0189(9) 0.0311(10) 0.0071(8) -0.0077(8) -0.0033(7)
C11 0.0168(8) 0.0184(9) 0.0269(10) -0.0049(7) 0.0009(7) -0.0022(7)
C12 0.0213(9) 0.0292(10) 0.0210(9) 0.0013(8) 0.0083(7) -0.0049(8)
C13 0.0195(8) 0.0241(9) 0.0126(8) 0.0025(7) 0.0028(7) 0.0000(7)
C14 0.0134(7) 0.0106(8) 0.0126(8) -0.0006(6) 0.0028(6) -0.0013(6)
C15 0.0264(9) 0.0144(8) 0.0134(8) -0.0008(7) 0.0039(7) 0.0035(7)
C16 0.0322(10) 0.0164(9) 0.0163(9) 0.0033(7) 0.0006(7) 0.0053(7)
C17 0.0219(9) 0.0138(8) 0.0249(9) -0.0009(7) 0.0003(7) 0.0052(7)
C18 0.0182(8) 0.0182(9) 0.0193(9) -0.0061(7) 0.0050(7) 0.0032(7)
C19 0.0151(8) 0.0170(8) 0.0124(8) -0.0016(6) 0.0027(6) -0.0011(6)
N1 0.0200(7) 0.0118(7) 0.0179(7) 0.0011(6) 0.0021(6) -0.0025(5)
O1 0.0227(6) 0.0135(6) 0.0098(5) 0.0003(4) 0.0048(4) -0.0021(5)
P1 0.01377(19) 0.00935(19) 0.00750(19) 0.00039(15) 0.00231(14) -0.00057(15)
S1 0.0159(2) 0.0121(2) 0.0196(2) -0.00025(16) 0.00507(15) 0.00236(15)
S3 0.01385(19) 0.0143(2) 0.0147(2) 0.00115(15) -0.00085(15) 0.00025(15)

loop_
_atom_type_symbol
_atom_type_description
_atom_type_scat_dispersion_real
_atom_type_scat_dispersion_imag
_atom_type_scat_source
C C 0.0033 0.0016 'International Tables Vol C Tables 4.2.6.8 and 6.1.1.4'
H H 0 0 'International Tables Vol C Tables 4.2.6.8 and 6.1.1.4'
N N 0.0061 0.0033 'International Tables Vol C Tables 4.2.6.8 and 6.1.1.4'
O O 0.0106 0.006 'International Tables Vol C Tables 4.2.6.8 and 6.1.1.4'
P P 0.1023 0.0942 'International Tables Vol C Tables 4.2.6.8 and 6.1.1.4'
S S 0.1246 0.1234 'International Tables Vol C Tables 4.2.6.8 and 6.1.1.4'

loop_
_geom_angle_atom_site_label_1
_geom_angle_atom_site_label_2
_geom_angle_atom_site_label_3
_geom_angle
_geom_angle_site_symmetry_1
_geom_angle_site_symmetry_3
S3 C2 S1 113.45(9) . .
S3 C2 P1 111.65(8) . .
S1 C2 P1 113.19(8) . .
S3 C2 H2 105.0(12) . .
S1 C2 H2 105.0(12) . .
P1 C2 H2 107.8(12) . .
N1 C4 S3 116.46(12) . .
N1 C4 H4B 110.5(12) . .
S3 C4 H4B 102.4(12) . .
N1 C4 H4A 109.1(11) . .
S3 C4 H4A 107.3(11) . .
H4B C4 H4A 110.8(16) . .
N1 C6 S1 116.13(12) . .
N1 C6 H6A 109.4(11) . .
S1 C6 H6A 106.8(11) . .
N1 C6 H6B 109.2(12) . .
S1 C6 H6B 104.9(12) . .
H6A C6 H6B 110.3(16) . .
N1 C7 H7C 111.2(13) . .
N1 C7 H7A 113.0(14) . .
H7C C7 H7A 104.4(18) . .
N1 C7 H7B 108.8(14) . .
H7C C7 H7B 109.4(18) . .
H7A C7 H7B 110.1(19) . .
C9 C8 C13 119.29(15) . .
C9 C8 P1 116.98(13) . .
C13 C8 P1 123.72(13) . .
C10 C9 C8 120.48(17) . .
C10 C9 H9 120.0(14) . .
C8 C9 H9 119.5(14) . .
C9 C10 C11 120.12(17) . .
C9 C10 H10 120.9(14) . .
C11 C10 H10 118.9(14) . .
C10 C11 C12 119.83(17) . .
C10 C11 H11 121.2(13) . .
C12 C11 H11 118.9(13) . .
C11 C12 C13 120.41(17) . .
C11 C12 H12 119.8(14) . .
C13 C12 H12 119.8(14) . .
C12 C13 C8 119.85(16) . .
C12 C13 H13 121.1(11) . .
C8 C13 H13 119.1(11) . .
C19 C14 C15 119.56(15) . .
C19 C14 P1 117.06(12) . .
C15 C14 P1 123.38(12) . .
C16 C15 C14 120.19(16) . .
C16 C15 H15 120.3(14) . .
C14 C15 H15 119.5(14) . .
C15 C16 C17 119.75(17) . .
C15 C16 H16 121.7(13) . .
C17 C16 H16 118.5(13) . .
C18 C17 C16 120.16(16) . .
C18 C17 H17 119.4(12) . .
C16 C17 H17 120.4(12) . .
C19 C18 C17 120.35(16) . .
C19 C18 H18 119.7(14) . .
C17 C18 H18 120.0(14) . .
C18 C19 C14 120.00(16) . .
C18 C19 H19 119.9(12) . .
C14 C19 H19 120.1(12) . .
C6 N1 C4 112.77(14) . .
C6 N1 C7 114.48(15) . .
C4 N1 C7 114.90(14) . .
O1 P1 C8 111.06(7) . .
O1 P1 C14 111.87(7) . .
C8 P1 C14 108.00(7) . .
O1 P1 C2 113.56(7) . .
C8 P1 C2 105.72(7) . .
C14 P1 C2 106.23(7) . .
C2 S1 C6 99.77(8) . .
C2 S3 C4 100.04(7) . .

loop_
_geom_bond_atom_site_label_1
_geom_bond_atom_site_label_2
_geom_bond_distance
_geom_bond_site_symmetry_2
C2 S3 1.8152(16) .
C2 S1 1.8160(16) .
C2 P1 1.8250(16) .
C2 H2 0.95(2) .
C4 N1 1.438(2) .
C4 S3 1.8507(17) .
C4 H4B 0.97(2) .
C4 H4A 0.98(2) .
C6 N1 1.435(2) .
C6 S1 1.8522(18) .
C6 H6A 0.969(19) .
C6 H6B 0.98(2) .
C7 N1 1.457(2) .
C7 H7C 1.01(2) .
C7 H7A 0.95(2) .
C7 H7B 1.00(2) .
C8 C9 1.394(2) .
C8 C13 1.394(2) .
C8 P1 1.8016(16) .
C9 C10 1.383(3) .
C9 H9 0.95(2) .
C10 C11 1.384(3) .
C10 H10 1.00(2) .
C11 C12 1.387(3) .
C11 H11 0.97(2) .
C12 C13 1.389(2) .
C12 H12 0.94(2) .
C13 H13 0.949(19) .
C14 C19 1.394(2) .
C14 C15 1.397(2) .
C14 P1 1.8069(16) .
C15 C16 1.389(2) .
C15 H15 0.94(2) .
C16 C17 1.390(3) .
C16 H16 0.96(2) .
C17 C18 1.385(3) .
C17 H17 0.97(2) .
C18 C19 1.385(2) .
C18 H18 0.90(2) .
C19 H19 0.91(2) .
O1 P1 1.4944(11) .

loop_
_geom_torsion_atom_site_label_1
_geom_torsion_atom_site_label_2
_geom_torsion_atom_site_label_3
_geom_torsion_atom_site_label_4
_geom_torsion
_geom_torsion_site_symmetry_1
_geom_torsion_site_symmetry_2
_geom_torsion_site_symmetry_3
_geom_torsion_site_symmetry_4
C13 C8 C9 C10 1.0(3) . . . .
P1 C8 C9 C10 -177.59(15) . . . .
C8 C9 C10 C11 0.2(3) . . . .
C9 C10 C11 C12 -1.3(3) . . . .
C10 C11 C12 C13 1.1(3) . . . .
C11 C12 C13 C8 0.2(3) . . . .
C9 C8 C13 C12 -1.3(3) . . . .
P1 C8 C13 C12 177.27(14) . . . .
C19 C14 C15 C16 0.0(3) . . . .
P1 C14 C15 C16 -179.69(14) . . . .
C14 C15 C16 C17 0.1(3) . . . .
C15 C16 C17 C18 -0.3(3) . . . .
C16 C17 C18 C19 0.4(3) . . . .
C17 C18 C19 C14 -0.3(3) . . . .
C15 C14 C19 C18 0.1(2) . . . .
P1 C14 C19 C18 179.79(13) . . . .
S1 C6 N1 C4 67.15(17) . . . .
S1 C6 N1 C7 -66.72(17) . . . .
S3 C4 N1 C6 -66.52(17) . . . .
S3 C4 N1 C7 67.14(17) . . . .
C9 C8 P1 O1 -20.57(16) . . . .
C13 C8 P1 O1 160.86(14) . . . .
C9 C8 P1 C14 -143.59(14) . . . .
C13 C8 P1 C14 37.84(16) . . . .
C9 C8 P1 C2 103.03(14) . . . .
C13 C8 P1 C2 -75.54(16) . . . .
C19 C14 P1 O1 -24.09(15) . . . .
C15 C14 P1 O1 155.57(14) . . . .
C19 C14 P1 C8 98.43(13) . . . .
C15 C14 P1 C8 -81.91(15) . . . .
C19 C14 P1 C2 -148.53(13) . . . .
C15 C14 P1 C2 31.13(16) . . . .
S3 C2 P1 O1 -61.00(10) . . . .
S1 C2 P1 O1 68.48(10) . . . .
S3 C2 P1 C8 176.99(8) . . . .
S1 C2 P1 C8 -53.53(10) . . . .
S3 C2 P1 C14 62.38(10) . . . .
S1 C2 P1 C14 -168.14(8) . . . .
S3 C2 S1 C6 54.24(10) . . . .
P1 C2 S1 C6 -74.32(10) . . . .
N1 C6 S1 C2 -58.50(14) . . . .
S1 C2 S3 C4 -53.80(10) . . . .
P1 C2 S3 C4 75.55(10) . . . .
N1 C4 S3 C2 57.33(14) . . . .
